data_2311074
loop_
_publ_author_name
'Hoard, J.L.'
'Geller, S.'
'Cashin, W.M.'

_publ_section_title
;
 Structures of molecular addition compounds. III.ammonia-boron
 trifluoride, H3 N B F3
;
_journal_name_full 'Acta Crystallographica (1,1948-23,1967)'
_journal_page_first 396
_journal_page_last 398
_journal_volume 4
_journal_year 1951
_chemical_formula_sum 'B F3 H3 N'
_chemical_name_systematic '(H3 N) (B F3)'
_space_group_IT_number 61
_symmetry_space_group_name_Hall '-P 2ac 2ab'
_symmetry_space_group_name_H-M 'P b c a'
_cell_angle_alpha 90
_cell_angle_beta 90
_cell_angle_gamma 90
_cell_formula_units_Z 8
_cell_length_a 8.22
_cell_length_b 8.11
_cell_length_c 9.31
_cell_volume 620.644
_citation_journal_id_ASTM ACCRA9
_cod_data_source_file Hoard_ACCRA9_1951_1795.cif
_cod_data_source_block H3B1F3N1
_cod_original_cell_volume 620.6437
_cod_original_formula_sum 'H3 B1 F3 N1'
_cod_database_code 2311074

loop_
_symmetry_equiv_pos_as_xyz
x,y,z
-x+1/2,-y,z+1/2
x+1/2,-y+1/2,-z
-x,y+1/2,-z+1/2
-x,-y,-z
x-1/2,y,-z-1/2
-x-1/2,y-1/2,z
x,-y-1/2,z-1/2

loop_
_atom_site_label
_atom_site_type_symbol
_atom_site_fract_x
_atom_site_fract_y
_atom_site_fract_z
_atom_site_occupancy
_atom_site_U_iso_or_equiv
F3 F-1 0.188 0.156 0.308 1 0.0
F1 F-1 0.078 -0.04 0.167 1 0.0
F2 F-1 0.305 0.094 0.093 1 0.0
B1 B+3 0.16 0.105 0.169 1 0.0
H1 H+1 0.11 0.35 0.1 1 0.0
H3 H+1 0.025 0.2 0.99 1 0.0
H2 H+1 0.94 0.25 0.15 1 0.0
N1 N-3 0.046 0.241 0.095 1 0.0
